data_7104047
loop_
_publ_author_name
'Nath, Mahendra'
'Huffman, John C.'
'Zaleski, Jeffrey M.'

_publ_section_title
;
 Accelerated Bergman cyclization of porphyrinic-enediynes
;
_journal_coden_ASTM CHCOFS
_journal_issue 7
_journal_name_full
;
 Chemical Communications (Cambridge, United Kingdom)
;
_journal_page_first 858
_journal_page_last 859
_journal_paper_doi 10.1039/b212923j
_journal_year 2003
_chemical_formula_moiety Ni(C48H26N4)
_chemical_formula_sum 'C48 H26 N4 Ni'
_chemical_formula_weight 717.44
_space_group_IT_number 33
_symmetry_cell_setting orthorhombic
_symmetry_space_group_name_Hall 'P 2c -2n'
_symmetry_space_group_name_H-M 'P n a 21'
_atom_sites_solution_hydrogens geom
_atom_sites_solution_primary direct
_atom_sites_solution_secondary difmap
_audit_creation_date 09/30/2002
_audit_creation_method SHELXL-97
_cell_angle_alpha 90.00
_cell_angle_beta 90.00
_cell_angle_gamma 90.00
_cell_formula_units_Z 4
_cell_length_a 7.3141(9)
_cell_length_b 21.308(3)
_cell_length_c 20.088(2)
_cell_measurement_reflns_used 6569
_cell_measurement_temperature 128(2)
_cell_measurement_theta_max 27.54
_cell_measurement_theta_min 2.79
_cell_volume 3130.6(7)
_computing_cell_refinement 'SAINT (Bruker, 1999)'
_computing_data_collection 'SMART (Bruker, 1999)'
_computing_data_reduction 'SAINT (Bruker, 1999), XTEL (local package)'
_computing_structure_refinement 'SHELXL-97 (Sheldrick, 1997)'
_computing_structure_solution 'SHELXS-97 (Sheldrick, 1990)'
_diffrn_ambient_temperature 128(2)
_diffrn_detector 'CCD area detector'
_diffrn_detector_area_resol_mean 44.52
_diffrn_detector_type 'Bruker SMART 6000'
_diffrn_measured_fraction_theta_full 0.997
_diffrn_measured_fraction_theta_max 0.997
_diffrn_measurement_details '   0.30 degree frames measured for  10.15 seconds each'
_diffrn_measurement_device 'three-circle goniometer with fixed chi'
_diffrn_measurement_device_type 'Bruker Platform goniometer'
_diffrn_measurement_method '\w scans'
_diffrn_radiation_monochromator graphite
_diffrn_radiation_source 'fine-focus sealed tube'
_diffrn_radiation_type MoK\a
_diffrn_radiation_wavelength 0.71073
_diffrn_reflns_av_R_equivalents 0.1003
_diffrn_reflns_av_sigmaI/netI 0.0437
_diffrn_reflns_limit_h_max 9
_diffrn_reflns_limit_h_min -9
_diffrn_reflns_limit_k_max 27
_diffrn_reflns_limit_k_min -27
_diffrn_reflns_limit_l_max 26
_diffrn_reflns_limit_l_min -26
_diffrn_reflns_number 66044
_diffrn_reflns_theta_full 27.56
_diffrn_reflns_theta_max 27.56
_diffrn_reflns_theta_min 2.79
_diffrn_standards_decay_% 0.0
_exptl_absorpt_coefficient_mu 0.667
_exptl_absorpt_correction_type none
_exptl_crystal_colour black
_exptl_crystal_density_diffrn 1.522
_exptl_crystal_density_method 'not measured'
_exptl_crystal_description needle
_exptl_crystal_F_000 1480
_exptl_crystal_id MSC02120
_exptl_crystal_size_max 0.35
_exptl_crystal_size_mid 0.10
_exptl_crystal_size_min 0.10
_refine_diff_density_max 0.606
_refine_diff_density_min -0.428
_refine_diff_density_rms 0.061
_refine_ls_abs_structure_details 'Flack H D (1983), Acta Cryst. A39, 876-881'
_refine_ls_abs_structure_Flack 0.00
_refine_ls_extinction_method none
_refine_ls_goodness_of_fit_ref 1.036
_refine_ls_hydrogen_treatment mixed
_refine_ls_matrix_type full
_refine_ls_number_parameters 582
_refine_ls_number_reflns 7221
_refine_ls_number_restraints 1
_refine_ls_restrained_S_all 1.036
_refine_ls_R_factor_all 0.0408
_refine_ls_R_factor_gt 0.0321
_refine_ls_shift/su_max 0.013
_refine_ls_shift/su_mean 0.001
_refine_ls_structure_factor_coef Fsqd
_refine_ls_weighting_details 'calc w=1/[\s^2^(Fo^2^)+(0.0478P)^2^+0.2636P] where P=(Fo^2^+2Fc^2^)/3'
_refine_ls_weighting_scheme calc
_refine_ls_wR_factor_gt 0.0782
_refine_ls_wR_factor_ref 0.0840
_reflns_number_gt 6442
_reflns_number_total 7221
_reflns_threshold_expression >2sigma(I)
_cod_data_source_file b212923j.txt
_cod_data_source_block 02120
_cod_original_sg_symbol_H-M 'P n a 2(1)'
_cod_database_code 7104047

loop_
_symmetry_equiv_pos_as_xyz
'x, y, z'
'-x, -y, z+1/2'
'-x+1/2, y+1/2, z+1/2'
'x+1/2, -y+1/2, z'

loop_
_atom_site_label
_atom_site_type_symbol
_atom_site_fract_x
_atom_site_fract_y
_atom_site_fract_z
_atom_site_U_iso_or_equiv
_atom_site_adp_type
_atom_site_occupancy
_atom_site_symmetry_multiplicity
_atom_site_calc_flag
_atom_site_refinement_flags
_atom_site_disorder_assembly
_atom_site_disorder_group
Ni1 Ni 0.31955(3) 0.352021(12) 0.506239(14) 0.01573(7) Uani 1 1 d . . .
N2 N 0.3558(3) 0.41017(10) 0.43442(10) 0.0181(4) Uani 1 1 d . . .
C3 C 0.3239(3) 0.39907(12) 0.36796(13) 0.0209(5) Uani 1 1 d . . .
C4 C 0.3592(4) 0.45458(13) 0.32986(13) 0.0248(5) Uani 1 1 d . . .
C5 C 0.4098(4) 0.50019(13) 0.37327(13) 0.0244(5) Uani 1 1 d . . .
C6 C 0.4041(3) 0.47270(11) 0.43860(12) 0.0198(5) Uani 1 1 d . . .
C7 C 0.4271(3) 0.50608(10) 0.49798(12) 0.0197(4) Uani 1 1 d . . .
C8 C 0.3950(3) 0.48005(11) 0.56042(12) 0.0185(5) Uani 1 1 d . . .
C9 C 0.4125(3) 0.51387(12) 0.62176(12) 0.0211(5) Uani 1 1 d . . .
C10 C 0.3441(3) 0.47697(12) 0.67011(13) 0.0206(5) Uani 1 1 d . . .
C11 C 0.2865(3) 0.41970(11) 0.63922(12) 0.0181(5) Uani 1 1 d . . .
N12 N 0.3277(3) 0.42013(10) 0.57243(10) 0.0169(4) Uani 1 1 d . . .
C13 C 0.2102(3) 0.36661(11) 0.67158(12) 0.0179(4) Uani 1 1 d . . .
C14 C 0.2233(3) 0.30984(12) 0.63905(12) 0.0192(5) Uani 1 1 d . . .
C15 C 0.1931(3) 0.25376(12) 0.67543(12) 0.0195(5) Uani 1 1 d . . .
C16 C 0.2421(3) 0.20500(11) 0.63531(12) 0.0187(5) Uani 1 1 d . . .
C17 C 0.2922(3) 0.23097(12) 0.57293(13) 0.0200(5) Uani 1 1 d . . .
N18 N 0.2813(3) 0.29539(10) 0.57546(10) 0.0175(4) Uani 1 1 d . . .
C19 C 0.3198(3) 0.19098(10) 0.52028(10) 0.0174(5) Uani 1 1 d . . .
C20 C 0.3056(3) 0.21731(12) 0.45574(13) 0.0189(5) Uani 1 1 d . . .
C21 C 0.2587(3) 0.18299(12) 0.39637(12) 0.0223(5) Uani 1 1 d . . .
C22 C 0.2330(3) 0.22541(12) 0.34831(12) 0.0217(5) Uani 1 1 d . . .
C23 C 0.2672(3) 0.28645(12) 0.37643(12) 0.0209(5) Uani 1 1 d . . .
N24 N 0.3066(3) 0.28058(11) 0.44377(10) 0.0186(5) Uani 1 1 d . . .
C25 C 0.2706(3) 0.34164(12) 0.34066(12) 0.0210(5) Uani 1 1 d . . .
C26 C 0.4561(3) 0.57564(10) 0.49419(11) 0.0200(5) Uani 1 1 d . . .
C27 C 0.6035(3) 0.60293(12) 0.46093(13) 0.0233(5) Uani 1 1 d . . .
C28 C 0.6187(4) 0.66765(13) 0.45671(13) 0.0268(5) Uani 1 1 d . . .
C29 C 0.4888(3) 0.70616(12) 0.48588(12) 0.0264(5) Uani 1 1 d . . .
C30 C 0.3439(3) 0.67996(11) 0.52026(11) 0.0231(5) Uani 1 1 d . . .
C31 C 0.3263(3) 0.61494(11) 0.52328(11) 0.0210(5) Uani 1 1 d . . .
C32 C 0.1299(3) 0.36476(12) 0.73936(11) 0.0195(5) Uani 1 1 d . . .
C33 C 0.0739(3) 0.42004(12) 0.77144(12) 0.0228(5) Uani 1 1 d . . .
C34 C -0.0033(3) 0.41990(13) 0.83410(12) 0.0258(5) Uani 1 1 d . . .
C35 C -0.0331(4) 0.36351(13) 0.86737(13) 0.0283(6) Uani 1 1 d . . .
C36 C 0.0127(3) 0.30796(13) 0.83637(12) 0.0236(5) Uani 1 1 d . . .
C37 C 0.0936(3) 0.30645(11) 0.77310(11) 0.0204(5) Uani 1 1 d . . .
C38 C 0.1321(3) 0.24712(11) 0.73977(11) 0.0197(5) Uani 1 1 d . . .
C39 C 0.1172(3) 0.18341(11) 0.76075(12) 0.0217(5) Uani 1 1 d . . .
C40 C 0.1657(3) 0.13328(12) 0.71931(12) 0.0209(5) Uani 1 1 d . . .
C41 C 0.2322(3) 0.14271(11) 0.65321(12) 0.0191(5) Uani 1 1 d . . .
C42 C 0.2964(3) 0.09968(11) 0.60236(12) 0.0202(5) Uani 1 1 d . . .
C43 C 0.3255(3) 0.03522(12) 0.61535(13) 0.0226(5) Uani 1 1 d . . .
C44 C 0.3948(4) -0.00470(12) 0.56786(14) 0.0257(5) Uani 1 1 d . . .
C45 C 0.4415(3) 0.01855(10) 0.50535(16) 0.0246(4) Uani 1 1 d . . .
C46 C 0.4162(3) 0.08153(11) 0.49106(12) 0.0218(5) Uani 1 1 d . . .
C47 C 0.3397(3) 0.12327(11) 0.53719(12) 0.0189(5) Uani 1 1 d . . .
C48 C 0.2188(4) 0.33963(12) 0.26840(12) 0.0227(5) Uani 1 1 d . . .
C49 C 0.0551(4) 0.36564(13) 0.24797(13) 0.0295(6) Uani 1 1 d . . .
C50 C 0.0016(4) 0.36253(14) 0.18117(15) 0.0345(6) Uani 1 1 d . . .
C51 C 0.1131(4) 0.33409(13) 0.13502(13) 0.0317(6) Uani 1 1 d . . .
C52 C 0.2772(4) 0.30879(15) 0.15449(13) 0.0353(6) Uani 1 1 d . . .
C53 C 0.3295(4) 0.31095(15) 0.22106(14) 0.0327(6) Uani 1 1 d . . .
H54 H 0.339(4) 0.4551(16) 0.2851(18) 0.036(9) Uiso 1 1 d . . .
H55 H 0.449(4) 0.5404(14) 0.3637(15) 0.028(8) Uiso 1 1 d . . .
H56 H 0.454(4) 0.5557(13) 0.6279(14) 0.022(7) Uiso 1 1 d . . .
H57 H 0.352(4) 0.4854(15) 0.7149(18) 0.041(9) Uiso 1 1 d . . .
H58 H 0.241(4) 0.1366(13) 0.3921(15) 0.028(8) Uiso 1 1 d . . .
H59 H 0.192(4) 0.2203(14) 0.3040(17) 0.032(8) Uiso 1 1 d . . .
H60 H 0.689(3) 0.5792(12) 0.4420(13) 0.014(6) Uiso 1 1 d . . .
H61 H 0.717(4) 0.6852(14) 0.4338(15) 0.024(7) Uiso 1 1 d . . .
H62 H 0.504(4) 0.7506(12) 0.4822(12) 0.020(6) Uiso 1 1 d . . .
H63 H 0.250(4) 0.7060(13) 0.5394(13) 0.018(6) Uiso 1 1 d . . .
H64 H 0.217(3) 0.5958(11) 0.5429(11) 0.007(5) Uiso 1 1 d . . .
H65 H 0.079(4) 0.4568(13) 0.7521(14) 0.021(7) Uiso 1 1 d . . .
H66 H -0.045(4) 0.4566(13) 0.8524(13) 0.022(7) Uiso 1 1 d . . .
H67 H -0.093(4) 0.3663(13) 0.9143(15) 0.024(7) Uiso 1 1 d . . .
H68 H -0.011(4) 0.2702(13) 0.8534(14) 0.026(7) Uiso 1 1 d . . .
H69 H 0.080(4) 0.1743(13) 0.8024(15) 0.022(7) Uiso 1 1 d . . .
H70 H 0.149(3) 0.0922(12) 0.7332(13) 0.013(6) Uiso 1 1 d . . .
H71 H 0.298(4) 0.0227(13) 0.6548(16) 0.022(7) Uiso 1 1 d . . .
H72 H 0.412(4) -0.0446(14) 0.5773(14) 0.029(8) Uiso 1 1 d . . .
H73 H 0.500(3) -0.0092(12) 0.4739(13) 0.017(6) Uiso 1 1 d . . .
H74 H 0.466(4) 0.0963(13) 0.4487(14) 0.022(7) Uiso 1 1 d . . .
H75 H 0.431(5) 0.2925(15) 0.2324(16) 0.038(9) Uiso 1 1 d . . .
H76 H 0.361(5) 0.2928(16) 0.1230(18) 0.048(10) Uiso 1 1 d . . .
H77 H 0.088(4) 0.3295(13) 0.0892(16) 0.028(7) Uiso 1 1 d . . .
H78 H -0.101(5) 0.3836(16) 0.1650(18) 0.046(9) Uiso 1 1 d . . .
H79 H -0.027(4) 0.3829(13) 0.2781(14) 0.020(6) Uiso 1 1 d . . .

loop_
_atom_site_aniso_label
_atom_site_aniso_U_11
_atom_site_aniso_U_22
_atom_site_aniso_U_33
_atom_site_aniso_U_23
_atom_site_aniso_U_13
_atom_site_aniso_U_12
Ni1 0.01722(12) 0.01792(12) 0.01204(12) 0.00029(13) 0.00035(13) 0.00165(10)
N2 0.0200(9) 0.0200(10) 0.0144(10) 0.0008(8) 0.0008(8) 0.0023(8)
C3 0.0208(12) 0.0244(13) 0.0176(11) 0.0010(10) -0.0022(9) 0.0041(9)
C4 0.0296(13) 0.0287(13) 0.0161(12) 0.0017(10) -0.0008(10) 0.0026(11)
C5 0.0324(13) 0.0221(12) 0.0188(12) 0.0048(9) 0.0001(11) 0.0012(11)
C6 0.0199(12) 0.0216(12) 0.0180(12) 0.0023(9) 0.0015(9) 0.0037(10)
C7 0.0176(9) 0.0194(10) 0.0220(12) 0.0024(9) 0.0007(10) 0.0025(8)
C8 0.0181(11) 0.0189(11) 0.0187(11) 0.0006(9) -0.0012(9) 0.0019(9)
C9 0.0203(12) 0.0218(12) 0.0214(12) -0.0017(9) -0.0037(10) 0.0027(10)
C10 0.0240(12) 0.0213(12) 0.0164(11) -0.0033(10) -0.0030(10) 0.0035(9)
C11 0.0156(10) 0.0220(12) 0.0167(11) -0.0003(9) -0.0004(9) 0.0043(9)
N12 0.0185(10) 0.0174(10) 0.0148(10) 0.0007(8) -0.0001(7) 0.0012(7)
C13 0.0157(10) 0.0237(11) 0.0144(10) -0.0008(9) -0.0016(8) 0.0028(9)
C14 0.0172(10) 0.0243(12) 0.0160(11) 0.0029(9) 0.0014(9) 0.0023(9)
C15 0.0168(10) 0.0214(11) 0.0205(11) 0.0026(9) -0.0012(9) 0.0007(9)
C16 0.0190(11) 0.0219(12) 0.0152(11) 0.0017(9) -0.0004(9) 0.0007(9)
C17 0.0184(11) 0.0223(12) 0.0193(12) 0.0044(10) 0.0001(9) -0.0005(9)
N18 0.0184(9) 0.0192(10) 0.0150(10) 0.0005(8) 0.0017(8) -0.0008(8)
C19 0.0173(9) 0.0174(10) 0.0173(13) 0.0015(8) -0.0006(8) -0.0013(8)
C20 0.0146(11) 0.0232(13) 0.0190(12) -0.0038(10) 0.0020(9) -0.0002(9)
C21 0.0202(11) 0.0260(12) 0.0206(12) -0.0027(10) -0.0006(10) 0.0007(10)
C22 0.0214(12) 0.0261(13) 0.0178(12) -0.0043(10) -0.0032(10) -0.0014(10)
C23 0.0182(11) 0.0279(13) 0.0166(11) -0.0017(9) 0.0000(10) 0.0014(10)
N24 0.0199(10) 0.0244(11) 0.0115(10) -0.0001(8) 0.0000(7) 0.0015(8)
C25 0.0200(12) 0.0292(13) 0.0138(10) -0.0007(9) -0.0016(9) 0.0021(9)
C26 0.0205(9) 0.0226(10) 0.0168(12) 0.0002(8) -0.0043(9) 0.0018(8)
C27 0.0235(11) 0.0249(12) 0.0216(11) 0.0012(9) 0.0007(10) 0.0021(10)
C28 0.0279(12) 0.0289(13) 0.0235(12) 0.0037(10) 0.0000(11) -0.0040(11)
C29 0.0330(12) 0.0217(11) 0.0245(12) 0.0018(9) -0.0077(10) 0.0000(10)
C30 0.0275(12) 0.0233(11) 0.0183(13) -0.0032(8) -0.0050(9) 0.0050(9)
C31 0.0229(11) 0.0218(11) 0.0182(13) -0.0001(8) -0.0019(9) 0.0002(9)
C32 0.0144(10) 0.0293(12) 0.0147(11) -0.0008(9) -0.0005(9) 0.0036(9)
C33 0.0220(11) 0.0269(12) 0.0194(11) -0.0010(10) -0.0016(9) 0.0030(10)
C34 0.0246(12) 0.0328(13) 0.0200(11) -0.0054(10) -0.0001(10) 0.0050(10)
C35 0.0252(13) 0.0446(16) 0.0152(11) -0.0015(11) -0.0003(10) 0.0033(11)
C36 0.0206(11) 0.0351(14) 0.0151(11) 0.0035(10) -0.0001(9) -0.0017(10)
C37 0.0149(10) 0.0293(12) 0.0169(11) 0.0004(9) -0.0017(9) 0.0014(9)
C38 0.0150(10) 0.0281(12) 0.0160(11) 0.0002(9) -0.0035(9) 0.0008(9)
C39 0.0179(10) 0.0297(13) 0.0174(11) 0.0056(9) -0.0012(9) -0.0022(9)
C40 0.0186(11) 0.0240(12) 0.0202(12) 0.0055(9) -0.0033(9) -0.0037(9)
C41 0.0147(10) 0.0218(11) 0.0207(12) 0.0018(9) -0.0033(9) -0.0021(8)
C42 0.0165(10) 0.0229(12) 0.0213(11) 0.0015(9) -0.0042(9) -0.0021(9)
C43 0.0205(12) 0.0239(12) 0.0234(13) 0.0022(10) -0.0041(10) -0.0032(9)
C44 0.0239(12) 0.0182(12) 0.0350(14) 0.0006(10) -0.0059(11) -0.0013(10)
C45 0.0192(9) 0.0241(10) 0.0306(12) -0.0062(13) -0.0039(13) 0.0000(8)
C46 0.0196(10) 0.0229(11) 0.0230(13) -0.0019(9) -0.0009(9) -0.0026(9)
C47 0.0157(10) 0.0186(11) 0.0225(12) 0.0013(9) -0.0030(9) -0.0012(9)
C48 0.0262(12) 0.0261(12) 0.0157(11) 0.0009(9) -0.0031(10) -0.0043(10)
C49 0.0311(14) 0.0376(14) 0.0198(12) 0.0047(11) -0.0008(11) 0.0039(11)
C50 0.0353(16) 0.0447(17) 0.0235(14) 0.0060(12) -0.0093(12) 0.0034(13)
C51 0.0515(17) 0.0268(13) 0.0167(12) 0.0026(10) -0.0091(12) -0.0056(12)
C52 0.0442(16) 0.0428(16) 0.0190(13) -0.0057(11) -0.0006(12) 0.0028(13)
C53 0.0312(14) 0.0423(16) 0.0246(13) -0.0039(11) -0.0048(11) 0.0078(13)

loop_
_atom_type_symbol
_atom_type_description
_atom_type_scat_dispersion_real
_atom_type_scat_dispersion_imag
_atom_type_scat_source
Ni Ni 0.3393 1.1124 'International Tables Vol C Tables 4.2.6.8 and 6.1.1.4'
N N 0.0061 0.0033 'International Tables Vol C Tables 4.2.6.8 and 6.1.1.4'
C C 0.0033 0.0016 'International Tables Vol C Tables 4.2.6.8 and 6.1.1.4'
H H 0.0000 0.0000 'International Tables Vol C Tables 4.2.6.8 and 6.1.1.4'

loop_
_geom_angle_atom_site_label_1
_geom_angle_atom_site_label_2
_geom_angle_atom_site_label_3
_geom_angle
_geom_angle_site_symmetry_1
_geom_angle_site_symmetry_3
_geom_angle_publ_flag
N18 Ni1 N2 179.23(10) . . ?
N18 Ni1 N12 88.74(9) . . ?
N2 Ni1 N12 91.58(8) . . ?
N18 Ni1 N24 88.15(9) . . ?
N2 Ni1 N24 91.53(9) . . ?
N12 Ni1 N24 176.84(9) . . ?
C3 N2 C6 105.6(2) . . ?
C3 N2 Ni1 126.49(18) . . ?
C6 N2 Ni1 127.75(16) . . ?
N2 C3 C25 125.4(2) . . ?
N2 C3 C4 110.2(2) . . ?
C25 C3 C4 124.3(2) . . ?
C5 C4 C3 107.3(2) . . ?
C4 C5 C6 106.7(2) . . ?
N2 C6 C7 125.0(2) . . ?
N2 C6 C5 110.2(2) . . ?
C7 C6 C5 124.6(2) . . ?
C8 C7 C6 123.08(19) . . ?
C8 C7 C26 117.6(2) . . ?
C6 C7 C26 118.4(2) . . ?
N12 C8 C7 125.6(2) . . ?
N12 C8 C9 110.1(2) . . ?
C7 C8 C9 124.0(2) . . ?
C10 C9 C8 107.1(2) . . ?
C9 C10 C11 107.1(2) . . ?
N12 C11 C13 122.6(2) . . ?
N12 C11 C10 110.6(2) . . ?
C13 C11 C10 126.6(2) . . ?
C11 N12 C8 104.7(2) . . ?
C11 N12 Ni1 130.33(17) . . ?
C8 N12 Ni1 124.80(16) . . ?
C14 C13 C11 117.1(2) . . ?
C14 C13 C32 116.1(2) . . ?
C11 C13 C32 126.7(2) . . ?
C13 C14 N18 131.0(2) . . ?
C13 C14 C15 119.0(2) . . ?
N18 C14 C15 109.7(2) . . ?
C16 C15 C38 124.3(2) . . ?
C16 C15 C14 107.3(2) . . ?
C38 C15 C14 128.5(2) . . ?
C15 C16 C41 124.5(2) . . ?
C15 C16 C17 107.0(2) . . ?
C41 C16 C17 128.3(2) . . ?
C19 C17 N18 131.0(2) . . ?
C19 C17 C16 118.5(2) . . ?
N18 C17 C16 110.0(2) . . ?
C17 N18 C14 105.9(2) . . ?
C17 N18 Ni1 127.60(17) . . ?
C14 N18 Ni1 126.33(17) . . ?
C17 C19 C20 116.6(2) . . ?
C17 C19 C47 116.1(2) . . ?
C20 C19 C47 126.8(2) . . ?
N24 C20 C19 123.4(2) . . ?
N24 C20 C21 110.8(2) . . ?
C19 C20 C21 125.0(2) . . ?
C22 C21 C20 106.8(2) . . ?
C21 C22 C23 107.7(2) . . ?
C25 C23 N24 125.5(2) . . ?
C25 C23 C22 124.7(2) . . ?
N24 C23 C22 109.7(2) . . ?
C20 N24 C23 105.0(2) . . ?
C20 N24 Ni1 130.36(17) . . ?
C23 N24 Ni1 124.01(17) . . ?
C23 C25 C3 123.2(2) . . ?
C23 C25 C48 118.4(2) . . ?
C3 C25 C48 118.4(2) . . ?
C31 C26 C27 118.4(2) . . ?
C31 C26 C7 118.4(2) . . ?
C27 C26 C7 123.1(2) . . ?
C28 C27 C26 120.4(2) . . ?
C29 C28 C27 120.6(2) . . ?
C30 C29 C28 119.9(2) . . ?
C29 C30 C31 119.6(2) . . ?
C30 C31 C26 121.1(2) . . ?
C33 C32 C37 117.0(2) . . ?
C33 C32 C13 121.0(2) . . ?
C37 C32 C13 121.9(2) . . ?
C34 C33 C32 122.4(2) . . ?
C33 C34 C35 120.3(3) . . ?
C36 C35 C34 119.1(2) . . ?
C35 C36 C37 122.1(2) . . ?
C36 C37 C32 119.0(2) . . ?
C36 C37 C38 121.2(2) . . ?
C32 C37 C38 119.8(2) . . ?
C15 C38 C39 113.6(2) . . ?
C15 C38 C37 113.9(2) . . ?
C39 C38 C37 132.5(2) . . ?
C40 C39 C38 122.1(2) . . ?
C39 C40 C41 122.1(2) . . ?
C16 C41 C40 113.3(2) . . ?
C16 C41 C42 114.1(2) . . ?
C40 C41 C42 132.5(2) . . ?
C43 C42 C47 118.3(2) . . ?
C43 C42 C41 122.2(2) . . ?
C47 C42 C41 119.4(2) . . ?
C44 C43 C42 121.9(2) . . ?
C43 C44 C45 119.7(2) . . ?
C46 C45 C44 119.9(2) . . ?
C45 C46 C47 122.1(2) . . ?
C46 C47 C42 117.9(2) . . ?
C46 C47 C19 120.2(2) . . ?
C42 C47 C19 121.7(2) . . ?
C49 C48 C53 118.5(2) . . ?
C49 C48 C25 119.7(2) . . ?
C53 C48 C25 121.8(2) . . ?
C48 C49 C50 120.6(3) . . ?
C51 C50 C49 120.1(3) . . ?
C52 C51 C50 120.0(2) . . ?
C51 C52 C53 120.1(3) . . ?
C48 C53 C52 120.8(3) . . ?

loop_
_geom_bond_atom_site_label_1
_geom_bond_atom_site_label_2
_geom_bond_distance
_geom_bond_site_symmetry_2
_geom_bond_publ_flag
Ni1 N18 1.862(2) . ?
Ni1 N2 1.920(2) . ?
Ni1 N12 1.969(2) . ?
Ni1 N24 1.975(2) . ?
N2 C3 1.376(3) . ?
N2 C6 1.381(3) . ?
C3 C25 1.396(3) . ?
C3 C4 1.432(4) . ?
C4 C5 1.357(4) . ?
C5 C6 1.438(3) . ?
C6 C7 1.399(3) . ?
C7 C8 1.391(3) . ?
C7 C26 1.499(3) . ?
C8 N12 1.390(3) . ?
C8 C9 1.433(3) . ?
C9 C10 1.346(4) . ?
C10 C11 1.432(3) . ?
C11 N12 1.375(3) . ?
C11 C13 1.419(3) . ?
C13 C14 1.378(3) . ?
C13 C32 1.483(3) . ?
C14 N18 1.381(3) . ?
C14 C15 1.418(3) . ?
C15 C16 1.363(3) . ?
C15 C38 1.375(3) . ?
C16 C41 1.377(3) . ?
C16 C17 1.418(3) . ?
C17 C19 1.373(3) . ?
C17 N18 1.376(3) . ?
C19 C20 1.416(3) . ?
C19 C47 1.489(3) . ?
C20 N24 1.369(3) . ?
C20 C21 1.440(4) . ?
C21 C22 1.336(3) . ?
C22 C23 1.440(3) . ?
C23 C25 1.378(3) . ?
C23 N24 1.389(3) . ?
C25 C48 1.501(3) . ?
C26 C31 1.394(3) . ?
C26 C27 1.395(3) . ?
C27 C28 1.386(4) . ?
C28 C29 1.386(4) . ?
C29 C30 1.383(4) . ?
C30 C31 1.393(3) . ?
C32 C33 1.404(3) . ?
C32 C37 1.440(3) . ?
C33 C34 1.379(3) . ?
C34 C35 1.392(4) . ?
C35 C36 1.379(4) . ?
C36 C37 1.403(3) . ?
C37 C38 1.458(3) . ?
C38 C39 1.425(3) . ?
C39 C40 1.400(4) . ?
C40 C41 1.428(3) . ?
C41 C42 1.451(3) . ?
C42 C43 1.414(3) . ?
C42 C47 1.438(3) . ?
C43 C44 1.375(4) . ?
C44 C45 1.392(4) . ?
C45 C46 1.385(3) . ?
C46 C47 1.401(3) . ?
C48 C49 1.382(4) . ?
C48 C53 1.391(4) . ?
C49 C50 1.399(4) . ?
C50 C51 1.376(4) . ?
C51 C52 1.372(4) . ?
C52 C53 1.392(4) . ?
